data_7159133
loop_
_publ_author_name
'Li, Liang'
'Li, Pengfei'
'Li, Tianhao'
'Zhang, Mingxiao'
'Liu, Wenjie'
'Li, Jing'
'Wang, Liang'
'Chen, Yue'

_publ_section_title
;
 Synthesis of the ABC ring system of kadlongilactones.
;
_journal_issue 8
_journal_name_full 'Organic &amp; biomolecular chemistry'
_journal_page_first 1704
_journal_page_last 1708
_journal_paper_doi 10.1039/d2ob01701f
_journal_volume 21
_journal_year 2023
_chemical_formula_moiety '4(C17 H24 O3)'
_chemical_formula_sum 'C68 H96 O12'
_chemical_formula_weight 1105.44
_space_group_crystal_system monoclinic
_space_group_IT_number 14
_space_group_name_Hall '-P 2ybc'
_space_group_name_H-M_alt 'P 1 21/c 1'
_atom_sites_solution_hydrogens geom
_atom_sites_solution_primary dual
_audit_creation_date 2021-08-30
_audit_creation_method
;
Olex2 1.2
(compiled 2018.05.29 svn.r3508 for OlexSys, GUI svn.r5506)
;
_audit_update_record
;
2022-05-30 deposited with the CCDC.	2023-01-24 downloaded from the CCDC.
;
_cell_angle_alpha 90
_cell_angle_beta 102.749(2)
_cell_angle_gamma 90
_cell_formula_units_Z 1
_cell_length_a 11.9019(2)
_cell_length_b 7.00790(10)
_cell_length_c 17.7102(3)
_cell_measurement_reflns_used 3699
_cell_measurement_temperature 102(5)
_cell_measurement_theta_max 75.2390
_cell_measurement_theta_min 5.1150
_cell_volume 1440.74(4)
_computing_cell_refinement 'CrysAlisPro 1.171.40.84a (Rigaku OD, 2020)'
_computing_data_collection 'CrysAlisPro 1.171.40.84a (Rigaku OD, 2020)'
_computing_data_reduction 'CrysAlisPro 1.171.40.84a (Rigaku OD, 2020)'
_computing_molecular_graphics 'Olex2 (Dolomanov et al., 2009)'
_computing_publication_material 'Olex2 (Dolomanov et al., 2009)'
_computing_structure_refinement 'ShelXL (Sheldrick, 2015)'
_computing_structure_solution 'ShelXT (Sheldrick, 2015)'
_diffrn_ambient_environment N~2~
_diffrn_ambient_temperature 102(5)
_diffrn_detector 'Hybrid Pixel Array Detector'
_diffrn_detector_area_resol_mean 10.0000
_diffrn_measured_fraction_theta_full 0.953
_diffrn_measured_fraction_theta_max 0.953
_diffrn_measurement_details
;
List of Runs (angles in degrees, time in seconds):

  # Type    Start    End  Width  t~exp~   \w     \q     \k     \f   Frames
#--------------------------------------------------------------------------
  1  \w    -35.00  33.00   0.50    2.00    --    0.00 -82.00   0.00  136
  2  \w    -35.00  38.00   0.50    2.00    --    0.00  82.00 -60.00  146
  3  \w     26.00 115.00   0.50    7.00    --  101.90 -38.00-180.00  178
  4  \w     64.00 131.00   0.50    7.00    --  101.90 -82.00  30.00  134
  5  \w     18.00  58.00   0.50    7.00    --  101.90 -82.00  30.00   80
  6  \w     15.00 121.00   0.50    7.00    --  101.90 -57.00  30.00  212
  7  \w     12.00 135.00   0.50    7.00    --  101.90 -19.00-120.00  246
;
_diffrn_measurement_device 'four-circle diffractometer'
_diffrn_measurement_device_type 'XtaLAB AFC12 (RINC): Kappa single'
_diffrn_measurement_method '\w scans'
_diffrn_orient_matrix_type 'CrysAlisPro convention (1999,Acta A55,543-557)'
_diffrn_orient_matrix_UB_11 -0.1143150000
_diffrn_orient_matrix_UB_12 0.0004881000
_diffrn_orient_matrix_UB_13 0.0274022000
_diffrn_orient_matrix_UB_21 -0.0668817000
_diffrn_orient_matrix_UB_22 -0.0340565000
_diffrn_orient_matrix_UB_23 -0.0837790000
_diffrn_orient_matrix_UB_31 0.0102936000
_diffrn_orient_matrix_UB_32 -0.2170833000
_diffrn_orient_matrix_UB_33 0.0131622000
_diffrn_radiation_monochromator mirror
_diffrn_radiation_probe x-ray
_diffrn_radiation_type CuK\a
_diffrn_radiation_wavelength 1.54184
_diffrn_reflns_av_R_equivalents 0.0389
_diffrn_reflns_av_unetI/netI 0.0449
_diffrn_reflns_Laue_measured_fraction_full 0.953
_diffrn_reflns_Laue_measured_fraction_max 0.953
_diffrn_reflns_limit_h_max 14
_diffrn_reflns_limit_h_min -14
_diffrn_reflns_limit_k_max 4
_diffrn_reflns_limit_k_min -8
_diffrn_reflns_limit_l_max 21
_diffrn_reflns_limit_l_min -18
_diffrn_reflns_number 5017
_diffrn_reflns_point_group_measured_fraction_full 0.953
_diffrn_reflns_point_group_measured_fraction_max 0.953
_diffrn_reflns_theta_full 66.997
_diffrn_reflns_theta_max 66.997
_diffrn_reflns_theta_min 3.808
_diffrn_source 'Rotating-anode X-ray tube (dual wavelength)'
_diffrn_source_type 'Rigaku (Cu) X-ray DW Source'
_exptl_absorpt_coefficient_mu 0.682
_exptl_absorpt_correction_T_max 1.00000
_exptl_absorpt_correction_T_min 0.21661
_exptl_absorpt_correction_type multi-scan
_exptl_absorpt_process_details
;
CrysAlisPro 1.171.40.84a (Rigaku Oxford Diffraction, 2020)
Empirical absorption correction using spherical harmonics,
implemented in SCALE3 ABSPACK scaling algorithm.
;
_exptl_crystal_colour colourless
_exptl_crystal_colour_primary colourless
_exptl_crystal_density_diffrn 1.274
_exptl_crystal_description plate
_exptl_crystal_F_000 600
_exptl_crystal_size_max 0.16
_exptl_crystal_size_mid 0.15
_exptl_crystal_size_min 0.05
_refine_diff_density_max 0.555
_refine_diff_density_min -0.581
_refine_diff_density_rms 0.138
_refine_ls_extinction_method none
_refine_ls_goodness_of_fit_ref 1.306
_refine_ls_hydrogen_treatment constr
_refine_ls_matrix_type full
_refine_ls_number_parameters 184
_refine_ls_number_reflns 2455
_refine_ls_number_restraints 0
_refine_ls_restrained_S_all 1.306
_refine_ls_R_factor_all 0.0873
_refine_ls_R_factor_gt 0.0727
_refine_ls_shift/su_max 0.000
_refine_ls_shift/su_mean 0.000
_refine_ls_structure_factor_coef Fsqd
_refine_ls_weighting_details 'w=1/[\s^2^(Fo^2^)+(0.2000P)^2^] where P=(Fo^2^+2Fc^2^)/3'
_refine_ls_weighting_scheme calc
_refine_ls_wR_factor_gt 0.2270
_refine_ls_wR_factor_ref 0.2859
_reflns_Friedel_coverage 0.000
_reflns_number_gt 2129
_reflns_number_total 2455
_reflns_threshold_expression 'I > 2\s(I)'
_cod_data_source_file d2ob01701f2.cif
_cod_data_source_block ll-7-8-1
_cod_depositor_comments 'Adding full bibliography for 7159130--7159137.cif.'
_cod_database_code 7159133
_shelx_shelxl_version_number 2014/7
_shelx_space_group_comment
;
The symmetry employed for this shelxl refinement is uniquely defined
by the following loop, which should always be used as a source of
symmetry information in preference to the above space-group names.
They are only intended as comments.
;
_reflns_odcompleteness_completeness 94.47
_reflns_odcompleteness_iscentric 1
_reflns_odcompleteness_theta 66.97
_olex2_refinement_description
;
1. Fixed Uiso
 At 1.2 times of:
  All C(H) groups, All C(H,H) groups
 At 1.5 times of:
  All C(H,H,H) groups
2.a Ternary CH refined with riding coordinates:
 C004(H004), C005(H005), C00B(H00N), C00C(H00C)
2.b Secondary CH2 refined with riding coordinates:
 C008(H00I,H00K), C00A(H00L,H00M), C00D(H00O,H00P), C00F(H00D,H00E), C00K(H00A,
 H00B)
2.c Aromatic/amide H refined with riding coordinates:
 C00J(H00J)
2.d Idealised Me refined as rotating group:
 C007(H00F,H00G,H00H), C00G(H00Q,H00R,H00S), C00H(H00T,H00U,H00V)
;
_olex2_submission_special_instructions 'No special instructions were received'
_oxdiff_exptl_absorpt_empirical_details
;
Empirical correction (ABSPACK) includes:
- Absorption correction using spherical harmonics
- Frame scaling
;
_oxdiff_exptl_absorpt_empirical_full_max 5.027
_oxdiff_exptl_absorpt_empirical_full_min 0.320

loop_
_space_group_symop_operation_xyz
'x, y, z'
'-x, y+1/2, -z+1/2'
'-x, -y, -z'
'x, -y-1/2, z-1/2'

loop_
_atom_site_label
_atom_site_type_symbol
_atom_site_fract_x
_atom_site_fract_y
_atom_site_fract_z
_atom_site_U_iso_or_equiv
_atom_site_adp_type
_atom_site_occupancy
_atom_site_site_symmetry_order
_atom_site_calc_flag
_atom_site_refinement_flags_posn
_atom_site_refinement_flags_adp
_atom_site_refinement_flags_occupancy
_atom_site_disorder_assembly
_atom_site_disorder_group
O001 O 0.12171(15) 0.5326(2) 0.44457(9) 0.0231(5) Uani 1 1 d . . . . .
O002 O 0.13058(19) 0.8009(2) 0.38457(12) 0.0372(6) Uani 1 1 d . . . . .
O003 O 0.22789(19) 0.0122(3) 0.23012(10) 0.0374(6) Uani 1 1 d . . . . .
C004 C 0.2255(2) 0.2404(3) 0.41884(13) 0.0195(6) Uani 1 1 d . . . . .
H004 H 0.2435 0.1147 0.4427 0.023 Uiso 1 1 calc R . . . .
C005 C 0.1887(2) 0.2054(3) 0.33087(12) 0.0203(6) Uani 1 1 d . . . . .
H005 H 0.1116 0.1492 0.3222 0.024 Uiso 1 1 calc R . . . .
C006 C 0.1272(2) 0.3228(3) 0.45326(13) 0.0215(6) Uani 1 1 d . . . . .
C007 C 0.1544(2) 0.2988(3) 0.54113(13) 0.0262(6) Uani 1 1 d . . . . .
H00F H 0.2285 0.3533 0.5628 0.039 Uiso 1 1 calc GR . . . .
H00G H 0.1552 0.1655 0.5537 0.039 Uiso 1 1 calc GR . . . .
H00H H 0.0966 0.3624 0.5621 0.039 Uiso 1 1 calc GR . . . .
C008 C 0.4488(2) 0.2530(3) 0.44766(14) 0.0248(6) Uani 1 1 d . . . . .
H00I H 0.5126 0.3406 0.4640 0.030 Uiso 1 1 calc R . . . .
H00K H 0.4555 0.1542 0.4868 0.030 Uiso 1 1 calc R . . . .
C009 C 0.1165(2) 0.6302(3) 0.37861(13) 0.0247(6) Uani 1 1 d . . . . .
C00A C 0.3362(2) 0.3610(3) 0.44349(13) 0.0230(6) Uani 1 1 d . . . . .
H00L H 0.3327 0.4656 0.4072 0.028 Uiso 1 1 calc R . . . .
H00M H 0.3375 0.4158 0.4940 0.028 Uiso 1 1 calc R . . . .
C00B C 0.4590(2) 0.1613(3) 0.37154(13) 0.0225(6) Uani 1 1 d . . . . .
H00N H 0.4431 0.2588 0.3309 0.027 Uiso 1 1 calc R . . . .
C00C C 0.3741(2) -0.0084(3) 0.34673(13) 0.0253(7) Uani 1 1 d . . . . .
H00C H 0.3575 -0.0654 0.3936 0.030 Uiso 1 1 calc R . . . .
C00D C 0.1753(2) 0.3873(3) 0.28146(13) 0.0251(6) Uani 1 1 d . . . . .
H00O H 0.1512 0.3513 0.2274 0.030 Uiso 1 1 calc R . . . .
H00P H 0.2500 0.4484 0.2883 0.030 Uiso 1 1 calc R . . . .
C00E C 0.5747(2) 0.0699(3) 0.37092(13) 0.0249(6) Uani 1 1 d . . . . .
C00F C 0.0885(2) 0.5339(3) 0.29997(14) 0.0267(7) Uani 1 1 d . . . . .
H00D H 0.0787 0.6330 0.2608 0.032 Uiso 1 1 calc R . . . .
H00E H 0.0148 0.4702 0.2946 0.032 Uiso 1 1 calc R . . . .
C00G C 0.6852(2) 0.1766(4) 0.40159(15) 0.0308(7) Uani 1 1 d . . . . .
H00Q H 0.6793 0.3030 0.3802 0.046 Uiso 1 1 calc GR . . . .
H00R H 0.7480 0.1105 0.3872 0.046 Uiso 1 1 calc GR . . . .
H00S H 0.6988 0.1842 0.4570 0.046 Uiso 1 1 calc GR . . . .
C00H C 0.0084(2) 0.2338(3) 0.42204(14) 0.0247(6) Uani 1 1 d . . . . .
H00T H -0.0442 0.2769 0.4525 0.037 Uiso 1 1 calc GR . . . .
H00U H 0.0144 0.0973 0.4250 0.037 Uiso 1 1 calc GR . . . .
H00V H -0.0196 0.2715 0.3691 0.037 Uiso 1 1 calc GR . . . .
C00I C 0.2621(2) 0.0617(3) 0.29690(13) 0.0246(6) Uani 1 1 d . . . . .
C00J C 0.5625(2) -0.0996(3) 0.33656(14) 0.0283(6) Uani 1 1 d . . . . .
H00J H 0.6241 -0.1751 0.3305 0.034 Uiso 1 1 calc R . . . .
C00K C 0.4388(2) -0.1565(4) 0.30860(16) 0.0321(7) Uani 1 1 d . . . . .
H00A H 0.4254 -0.2847 0.3253 0.039 Uiso 1 1 calc R . . . .
H00B H 0.4157 -0.1498 0.2526 0.039 Uiso 1 1 calc R . . . .

loop_
_atom_site_aniso_label
_atom_site_aniso_U_11
_atom_site_aniso_U_22
_atom_site_aniso_U_33
_atom_site_aniso_U_23
_atom_site_aniso_U_13
_atom_site_aniso_U_12
O001 0.0337(11) 0.0117(8) 0.0200(9) -0.0020(5) -0.0029(7) 0.0017(6)
O002 0.0548(14) 0.0148(9) 0.0405(12) 0.0010(7) 0.0072(10) 0.0006(7)
O003 0.0459(13) 0.0412(11) 0.0189(10) -0.0113(7) -0.0061(9) 0.0080(8)
C004 0.0253(13) 0.0134(10) 0.0161(11) 0.0001(7) -0.0036(9) 0.0015(8)
C005 0.0246(12) 0.0176(11) 0.0161(12) -0.0029(8) -0.0012(9) -0.0012(8)
C006 0.0327(14) 0.0109(10) 0.0171(12) 0.0006(8) -0.0023(9) 0.0018(8)
C007 0.0360(15) 0.0226(11) 0.0176(13) 0.0004(9) 0.0006(10) 0.0054(9)
C008 0.0290(14) 0.0208(11) 0.0197(12) -0.0038(8) -0.0050(10) -0.0009(9)
C009 0.0310(14) 0.0152(11) 0.0249(13) 0.0038(8) -0.0003(10) 0.0012(8)
C00A 0.0285(14) 0.0169(10) 0.0193(11) -0.0036(8) -0.0042(10) -0.0011(9)
C00B 0.0254(13) 0.0201(11) 0.0186(12) 0.0019(8) -0.0023(9) 0.0009(9)
C00C 0.0333(16) 0.0188(11) 0.0194(12) -0.0059(8) -0.0035(10) -0.0005(9)
C00D 0.0335(14) 0.0230(12) 0.0155(12) 0.0018(8) -0.0019(10) 0.0042(9)
C00E 0.0290(15) 0.0249(11) 0.0183(12) 0.0052(9) -0.0003(10) 0.0031(9)
C00F 0.0342(16) 0.0196(12) 0.0217(12) 0.0056(9) -0.0039(10) 0.0030(9)
C00G 0.0280(14) 0.0300(13) 0.0296(14) 0.0033(10) -0.0041(11) 0.0011(10)
C00H 0.0315(14) 0.0158(11) 0.0245(13) -0.0013(8) 0.0011(11) 0.0000(8)
C00I 0.0339(15) 0.0189(11) 0.0180(12) -0.0042(9) -0.0007(10) -0.0024(9)
C00J 0.0338(15) 0.0274(12) 0.0209(12) 0.0015(9) 0.0002(10) 0.0045(9)
C00K 0.0340(16) 0.0275(13) 0.0308(14) -0.0102(10) -0.0016(11) 0.0025(10)

loop_
_atom_type_symbol
_atom_type_description
_atom_type_scat_dispersion_real
_atom_type_scat_dispersion_imag
_atom_type_scat_source
C C 0.0181 0.0091 'International Tables Vol C Tables 4.2.6.8 and 6.1.1.4'
H H 0.0000 0.0000 'International Tables Vol C Tables 4.2.6.8 and 6.1.1.4'
O O 0.0492 0.0322 'International Tables Vol C Tables 4.2.6.8 and 6.1.1.4'

loop_
_geom_angle_atom_site_label_1
_geom_angle_atom_site_label_2
_geom_angle_atom_site_label_3
_geom_angle
_geom_angle_site_symmetry_1
_geom_angle_site_symmetry_3
_geom_angle_publ_flag
C009 O001 C006 126.12(17) . . ?
C005 C004 H004 106.2 . . ?
C005 C004 C006 112.79(19) . . ?
C005 C004 C00A 114.00(19) . . ?
C006 C004 H004 106.2 . . ?
C00A C004 H004 106.2 . . ?
C00A C004 C006 110.92(17) . . ?
C004 C005 H005 105.6 . . ?
C00D C005 C004 114.49(17) . . ?
C00D C005 H005 105.6 . . ?
C00D C005 C00I 108.51(19) . . ?
C00I C005 C004 116.11(19) . . ?
C00I C005 H005 105.6 . . ?
O001 C006 C004 110.52(18) . . ?
O001 C006 C007 102.14(16) . . ?
O001 C006 C00H 110.53(18) . . ?
C007 C006 C004 110.63(19) . . ?
C007 C006 C00H 107.07(19) . . ?
C00H C006 C004 115.11(18) . . ?
C006 C007 H00F 109.5 . . ?
C006 C007 H00G 109.5 . . ?
C006 C007 H00H 109.5 . . ?
H00F C007 H00G 109.5 . . ?
H00F C007 H00H 109.5 . . ?
H00G C007 H00H 109.5 . . ?
H00I C008 H00K 107.6 . . ?
C00A C008 H00I 108.7 . . ?
C00A C008 H00K 108.7 . . ?
C00B C008 H00I 108.7 . . ?
C00B C008 H00K 108.7 . . ?
C00B C008 C00A 114.03(19) . . ?
O001 C009 C00F 122.04(19) . . ?
O002 C009 O001 116.7(2) . . ?
O002 C009 C00F 121.2(2) . . ?
C004 C00A H00L 108.4 . . ?
C004 C00A H00M 108.4 . . ?
C008 C00A C004 115.30(18) . . ?
C008 C00A H00L 108.4 . . ?
C008 C00A H00M 108.4 . . ?
H00L C00A H00M 107.5 . . ?
C008 C00B H00N 108.4 . . ?
C008 C00B C00C 113.4(2) . . ?
C00C C00B H00N 108.4 . . ?
C00E C00B C008 115.68(19) . . ?
C00E C00B H00N 108.4 . . ?
C00E C00B C00C 102.01(18) . . ?
C00B C00C H00C 108.1 . . ?
C00I C00C C00B 110.51(18) . . ?
C00I C00C H00C 108.1 . . ?
C00I C00C C00K 115.3(2) . . ?
C00K C00C C00B 106.5(2) . . ?
C00K C00C H00C 108.1 . . ?
C005 C00D H00O 108.5 . . ?
C005 C00D H00P 108.5 . . ?
C005 C00D C00F 115.0(2) . . ?
H00O C00D H00P 107.5 . . ?
C00F C00D H00O 108.5 . . ?
C00F C00D H00P 108.5 . . ?
C00G C00E C00B 120.6(2) . . ?
C00J C00E C00B 111.8(2) . . ?
C00J C00E C00G 127.4(2) . . ?
C009 C00F C00D 118.0(2) . . ?
C009 C00F H00D 107.8 . . ?
C009 C00F H00E 107.8 . . ?
C00D C00F H00D 107.8 . . ?
C00D C00F H00E 107.8 . . ?
H00D C00F H00E 107.1 . . ?
C00E C00G H00Q 109.5 . . ?
C00E C00G H00R 109.5 . . ?
C00E C00G H00S 109.5 . . ?
H00Q C00G H00R 109.5 . . ?
H00Q C00G H00S 109.5 . . ?
H00R C00G H00S 109.5 . . ?
C006 C00H H00T 109.5 . . ?
C006 C00H H00U 109.5 . . ?
C006 C00H H00V 109.5 . . ?
H00T C00H H00U 109.5 . . ?
H00T C00H H00V 109.5 . . ?
H00U C00H H00V 109.5 . . ?
O003 C00I C005 118.1(2) . . ?
O003 C00I C00C 122.7(2) . . ?
C00C C00I C005 119.22(19) . . ?
C00E C00J H00J 123.5 . . ?
C00E C00J C00K 112.9(2) . . ?
C00K C00J H00J 123.5 . . ?
C00C C00K H00A 111.2 . . ?
C00C C00K H00B 111.2 . . ?
C00J C00K C00C 103.1(2) . . ?
C00J C00K H00A 111.2 . . ?
C00J C00K H00B 111.2 . . ?
H00A C00K H00B 109.1 . . ?

loop_
_geom_bond_atom_site_label_1
_geom_bond_atom_site_label_2
_geom_bond_distance
_geom_bond_site_symmetry_2
_geom_bond_publ_flag
O001 C006 1.478(2) . ?
O001 C009 1.343(3) . ?
O002 C009 1.209(3) . ?
O003 C00I 1.213(3) . ?
C004 H004 0.9800 . ?
C004 C005 1.542(3) . ?
C004 C006 1.545(3) . ?
C004 C00A 1.545(3) . ?
C005 H005 0.9800 . ?
C005 C00D 1.534(3) . ?
C005 C00I 1.539(3) . ?
C006 C007 1.527(3) . ?
C006 C00H 1.533(3) . ?
C007 H00F 0.9600 . ?
C007 H00G 0.9600 . ?
C007 H00H 0.9600 . ?
C008 H00I 0.9700 . ?
C008 H00K 0.9700 . ?
C008 C00A 1.526(3) . ?
C008 C00B 1.522(3) . ?
C009 C00F 1.517(3) . ?
C00A H00L 0.9700 . ?
C00A H00M 0.9700 . ?
C00B H00N 0.9800 . ?
C00B C00C 1.559(3) . ?
C00B C00E 1.521(3) . ?
C00C H00C 0.9800 . ?
C00C C00I 1.509(3) . ?
C00C C00K 1.535(3) . ?
C00D H00O 0.9700 . ?
C00D H00P 0.9700 . ?
C00D C00F 1.542(3) . ?
C00E C00G 1.506(4) . ?
C00E C00J 1.328(4) . ?
C00F H00D 0.9700 . ?
C00F H00E 0.9700 . ?
C00G H00Q 0.9600 . ?
C00G H00R 0.9600 . ?
C00G H00S 0.9600 . ?
C00H H00T 0.9600 . ?
C00H H00U 0.9600 . ?
C00H H00V 0.9600 . ?
C00J H00J 0.9300 . ?
C00J C00K 1.500(4) . ?
C00K H00A 0.9700 . ?
C00K H00B 0.9700 . ?
